data_4338859
loop_
_publ_author_name
'G\"artner, Martin'
'G\"orls, Helmar'
'Westerhausen, Matthias'

_publ_section_title
;
 Synthesis and molecular structures of phenylamides of magnesium, calcium,
 strontium, and barium--from molecular to polymeric structures.
;
_journal_issue 18
_journal_name_full 'Inorganic chemistry'
_journal_page_first 7678
_journal_page_last 7683
_journal_paper_doi 10.1021/ic7010524
_journal_volume 46
_journal_year 2007
_chemical_formula_sum 'C20 H28 N2 O2 Sr'
_chemical_formula_weight 416.06
_chemical_name_systematic
; 
 ? 
;
_space_group_IT_number 14
_symmetry_cell_setting monoclinic
_symmetry_space_group_name_Hall '-P 2yn'
_symmetry_space_group_name_H-M 'P 1 21/n 1'
_atom_sites_solution_hydrogens geom
_atom_sites_solution_primary direct
_atom_sites_solution_secondary difmap
_audit_creation_method SHELXL-97
_cell_angle_alpha 90.00
_cell_angle_beta 93.46(3)
_cell_angle_gamma 90.00
_cell_formula_units_Z 12
_cell_length_a 10.935(2)
_cell_length_b 23.084(5)
_cell_length_c 25.096(5)
_cell_measurement_temperature 183(2)
_cell_volume 6323(2)
_computing_cell_refinement DENZO
_computing_data_collection COLLECT
_computing_data_reduction DENZO
_computing_molecular_graphics SHELXTL/PC
_computing_publication_material SHELXL-97
_computing_structure_refinement 'SHELXL-97 (Sheldrick, 1997)'
_computing_structure_solution 'SHELXS-97 (Sheldrick, 1990)'
_diffrn_ambient_temperature 183(2)
_diffrn_measured_fraction_theta_full 0.943
_diffrn_measured_fraction_theta_max 0.943
_diffrn_measurement_device_type KappaCCD
_diffrn_measurement_method 'phi- + omega-scan'
_diffrn_radiation_monochromator graphite
_diffrn_radiation_source 'fine-focus sealed tube'
_diffrn_radiation_type MoK\a
_diffrn_radiation_wavelength 0.71073
_diffrn_reflns_av_R_equivalents 0.0625
_diffrn_reflns_av_sigmaI/netI 0.0734
_diffrn_reflns_limit_h_max 13
_diffrn_reflns_limit_h_min -13
_diffrn_reflns_limit_k_max 29
_diffrn_reflns_limit_k_min -29
_diffrn_reflns_limit_l_max 32
_diffrn_reflns_limit_l_min -25
_diffrn_reflns_number 33784
_diffrn_reflns_theta_full 27.46
_diffrn_reflns_theta_max 27.46
_diffrn_reflns_theta_min 2.98
_exptl_absorpt_coefficient_mu 2.572
_exptl_absorpt_correction_T_max 0.9105
_exptl_absorpt_correction_T_min 0.8594
_exptl_absorpt_correction_type multi-scan
_exptl_absorpt_process_details
;
[c.f. r.h. blessing, acta cryst. (1995), a51, 33-38]
;
_exptl_crystal_colour colourless
_exptl_crystal_density_diffrn 1.311
_exptl_crystal_density_method 'not measured'
_exptl_crystal_description prism
_exptl_crystal_F_000 2592
_exptl_crystal_size_max 0.06
_exptl_crystal_size_mid 0.06
_exptl_crystal_size_min 0.05
_refine_diff_density_max 1.553
_refine_diff_density_min -0.561
_refine_diff_density_rms 0.104
_refine_ls_extinction_method none
_refine_ls_goodness_of_fit_ref 1.030
_refine_ls_hydrogen_treatment mixed
_refine_ls_matrix_type full
_refine_ls_number_parameters 694
_refine_ls_number_reflns 13641
_refine_ls_number_restraints 0
_refine_ls_restrained_S_all 1.030
_refine_ls_R_factor_all 0.0897
_refine_ls_R_factor_gt 0.0518
_refine_ls_shift/su_max 0.007
_refine_ls_shift/su_mean 0.000
_refine_ls_structure_factor_coef Fsqd
_refine_ls_weighting_details 'calc w=1/[\s^2^(Fo^2^)+(0.0738P)^2^+3.2397P] where P=(Fo^2^+2Fc^2^)/3'
_refine_ls_weighting_scheme calc
_refine_ls_wR_factor_gt 0.1257
_refine_ls_wR_factor_ref 0.1435
_reflns_number_gt 9498
_reflns_number_total 13641
_reflns_threshold_expression >2sigma(I)
_cod_data_source_file ic7010524-file002.cif
_cod_data_source_block FO3083
_cod_original_sg_symbol_H-M P2(1)/n
_cod_database_code 4338859

loop_
_symmetry_equiv_pos_as_xyz
'x, y, z'
'-x+1/2, y+1/2, -z+1/2'
'-x, -y, -z'
'x-1/2, -y-1/2, z-1/2'

loop_
_atom_site_label
_atom_site_type_symbol
_atom_site_fract_x
_atom_site_fract_y
_atom_site_fract_z
_atom_site_U_iso_or_equiv
_atom_site_adp_type
_atom_site_occupancy
_atom_site_symmetry_multiplicity
_atom_site_calc_flag
_atom_site_refinement_flags
_atom_site_disorder_assembly
_atom_site_disorder_group
Sr1 Sr -0.22840(3) 0.284357(17) 0.122607(15) 0.02575(10) Uani 1 1 d . . .
Sr2 Sr 0.11265(3) 0.237793(17) 0.182497(16) 0.02637(11) Uani 1 1 d . . .
Sr3 Sr 0.43716(3) 0.323119(16) 0.175863(15) 0.02540(10) Uani 1 1 d . . .
O1 O -0.3246(3) 0.23516(14) 0.03698(13) 0.0402(8) Uani 1 1 d . . .
O2 O -0.1038(3) 0.33060(14) 0.04711(13) 0.0381(7) Uani 1 1 d . . .
O3 O 0.2281(3) 0.13417(14) 0.17859(13) 0.0412(8) Uani 1 1 d . . .
O4 O 0.0773(3) 0.17789(13) 0.26917(13) 0.0376(7) Uani 1 1 d . B .
O5 O 0.3240(3) 0.42108(13) 0.14786(13) 0.0353(7) Uani 1 1 d . . .
O6 O 0.5303(3) 0.39461(13) 0.24756(12) 0.0345(7) Uani 1 1 d . D .
N1 N -0.3715(3) 0.26002(15) 0.20019(15) 0.0307(8) Uani 1 1 d . . .
N2 N -0.4169(3) 0.35712(16) 0.10236(16) 0.0306(8) Uani 1 1 d . . .
N3 N -0.0936(3) 0.19235(17) 0.14349(17) 0.0343(9) Uani 1 1 d . . .
N4 N -0.0424(3) 0.32823(17) 0.18002(15) 0.0310(8) Uani 1 1 d . . .
N5 N 0.2930(3) 0.25374(18) 0.11652(15) 0.0334(8) Uani 1 1 d . . .
N6 N 0.2539(4) 0.30666(19) 0.24001(15) 0.0347(9) Uani 1 1 d . . .
C1 C -0.3728(4) 0.2004(2) 0.2023(2) 0.0377(11) Uani 1 1 d . . .
C2 C -0.4134(5) 0.1686(2) 0.1570(3) 0.0521(14) Uani 1 1 d . . .
H2A H -0.4434 0.1887 0.1259 0.062 Uiso 1 1 calc R . .
C3 C -0.4109(6) 0.1090(3) 0.1566(4) 0.082(3) Uani 1 1 d . . .
H3A H -0.4374 0.0888 0.1249 0.098 Uiso 1 1 calc R . .
C4 C -0.3712(6) 0.0785(3) 0.2005(5) 0.095(3) Uani 1 1 d . . .
H4A H -0.3693 0.0373 0.1997 0.114 Uiso 1 1 calc R . .
C5 C -0.3333(5) 0.1084(3) 0.2468(4) 0.082(3) Uani 1 1 d . . .
H5A H -0.3064 0.0875 0.2779 0.098 Uiso 1 1 calc R . .
C6 C -0.3344(4) 0.1675(2) 0.2476(3) 0.0532(15) Uani 1 1 d . . .
H6A H -0.3085 0.1870 0.2797 0.064 Uiso 1 1 calc R . .
C7 C -0.3562(4) 0.40889(19) 0.10053(17) 0.0317(9) Uani 1 1 d . . .
C8 C -0.3590(4) 0.4465(2) 0.0554(2) 0.0407(11) Uani 1 1 d . . .
H8A H -0.4044 0.4352 0.0237 0.049 Uiso 1 1 calc R . .
C9 C -0.2982(5) 0.4986(2) 0.0563(2) 0.0527(14) Uani 1 1 d . . .
H9A H -0.3034 0.5226 0.0255 0.063 Uiso 1 1 calc R . .
C10 C -0.2285(6) 0.5170(2) 0.1022(3) 0.0562(15) Uani 1 1 d . . .
H10A H -0.1864 0.5531 0.1028 0.067 Uiso 1 1 calc R . .
C11 C -0.2231(5) 0.4811(2) 0.1460(2) 0.0453(12) Uani 1 1 d . . .
H11A H -0.1759 0.4927 0.1773 0.054 Uiso 1 1 calc R . .
C12 C -0.2847(4) 0.4283(2) 0.14597(19) 0.0354(10) Uani 1 1 d . . .
H12A H -0.2787 0.4049 0.1771 0.043 Uiso 1 1 calc R . .
C13 C -0.0687(4) 0.15380(18) 0.10400(18) 0.0293(9) Uani 1 1 d . . .
C14 C 0.0018(4) 0.1717(2) 0.06186(19) 0.0367(10) Uani 1 1 d . . .
H14A H 0.0337 0.2100 0.0622 0.044 Uiso 1 1 calc R . .
C15 C 0.0263(5) 0.1353(2) 0.0199(2) 0.0447(12) Uani 1 1 d . . .
H15A H 0.0722 0.1494 -0.0084 0.054 Uiso 1 1 calc R . .
C16 C -0.0149(5) 0.0789(2) 0.0186(2) 0.0542(14) Uani 1 1 d . . .
H16A H 0.0023 0.0538 -0.0101 0.065 Uiso 1 1 calc R . .
C17 C -0.0827(5) 0.0596(2) 0.0605(2) 0.0477(13) Uani 1 1 d . . .
H17A H -0.1118 0.0208 0.0605 0.057 Uiso 1 1 calc R . .
C18 C -0.1080(4) 0.09581(19) 0.10181(19) 0.0360(10) Uani 1 1 d . . .
H18A H -0.1536 0.0812 0.1299 0.043 Uiso 1 1 calc R . .
C19 C -0.0551(3) 0.34120(18) 0.23299(17) 0.0279(9) Uani 1 1 d . . .
C20 C -0.0936(4) 0.29673(19) 0.26796(18) 0.0331(10) Uani 1 1 d . . .
H20A H -0.1125 0.2594 0.2539 0.040 Uiso 1 1 calc R . .
C21 C -0.1036(4) 0.3069(2) 0.3214(2) 0.0436(12) Uani 1 1 d . . .
H21A H -0.1285 0.2763 0.3437 0.052 Uiso 1 1 calc R . .
C22 C -0.0776(5) 0.3617(2) 0.3437(2) 0.0470(13) Uani 1 1 d . . .
H22A H -0.0840 0.3686 0.3808 0.056 Uiso 1 1 calc R . .
C23 C -0.0429(4) 0.4049(2) 0.3106(2) 0.0404(11) Uani 1 1 d . . .
H23A H -0.0253 0.4423 0.3249 0.048 Uiso 1 1 calc R . .
C24 C -0.0329(4) 0.3955(2) 0.25668(19) 0.0347(10) Uani 1 1 d . . .
H24A H -0.0100 0.4269 0.2349 0.042 Uiso 1 1 calc R . .
C25 C 0.2857(4) 0.26521(19) 0.06261(17) 0.0295(9) Uani 1 1 d . . .
C26 C 0.2723(4) 0.3223(2) 0.0434(2) 0.0374(10) Uani 1 1 d . . .
H26A H 0.2679 0.3532 0.0682 0.045 Uiso 1 1 calc R . .
C27 C 0.2655(4) 0.3347(2) -0.0104(2) 0.0466(13) Uani 1 1 d . . .
H27A H 0.2591 0.3739 -0.0216 0.056 Uiso 1 1 calc R . .
C28 C 0.2677(5) 0.2915(3) -0.0487(2) 0.0480(13) Uani 1 1 d . . .
H28A H 0.2607 0.3004 -0.0857 0.058 Uiso 1 1 calc R . .
C29 C 0.2805(4) 0.2350(2) -0.0311(2) 0.0439(12) Uani 1 1 d . . .
H29A H 0.2826 0.2045 -0.0565 0.053 Uiso 1 1 calc R . .
C30 C 0.2902(4) 0.2220(2) 0.02274(18) 0.0352(10) Uani 1 1 d . . .
H30A H 0.3003 0.1827 0.0334 0.042 Uiso 1 1 calc R . .
C31 C 0.3179(4) 0.2991(2) 0.28857(17) 0.0321(10) Uani 1 1 d . . .
C32 C 0.4049(4) 0.2540(2) 0.2949(2) 0.0415(11) Uani 1 1 d . . .
H32A H 0.4166 0.2286 0.2659 0.050 Uiso 1 1 calc R . .
C33 C 0.4734(5) 0.2460(3) 0.3425(2) 0.0538(14) Uani 1 1 d . . .
H33A H 0.5304 0.2149 0.3456 0.065 Uiso 1 1 calc R . .
C34 C 0.4607(5) 0.2822(3) 0.3853(2) 0.0586(16) Uani 1 1 d . . .
H34A H 0.5090 0.2768 0.4177 0.070 Uiso 1 1 calc R . .
C35 C 0.3774(5) 0.3260(3) 0.3803(2) 0.0526(14) Uani 1 1 d . . .
H35A H 0.3681 0.3512 0.4097 0.063 Uiso 1 1 calc R . .
C36 C 0.3060(5) 0.3347(2) 0.33361(19) 0.0411(11) Uani 1 1 d . . .
H36A H 0.2478 0.3653 0.3318 0.049 Uiso 1 1 calc R . .
C37 C -0.3124(5) 0.1756(2) 0.0187(2) 0.0520(13) Uani 1 1 d . . .
H37A H -0.3360 0.1482 0.0467 0.062 Uiso 1 1 calc R . .
H37B H -0.2265 0.1675 0.0106 0.062 Uiso 1 1 calc R . .
C38 C -0.3949(6) 0.1690(3) -0.0301(2) 0.0550(14) Uani 1 1 d . . .
H38A H -0.4781 0.1570 -0.0211 0.066 Uiso 1 1 calc R . .
H38B H -0.3622 0.1403 -0.0549 0.066 Uiso 1 1 calc R . .
C39 C -0.3952(5) 0.2294(2) -0.05345(19) 0.0459(12) Uani 1 1 d . . .
H39A H -0.3223 0.2359 -0.0742 0.055 Uiso 1 1 calc R . .
H39B H -0.4701 0.2364 -0.0767 0.055 Uiso 1 1 calc R . .
C40 C -0.3924(4) 0.2672(2) -0.00461(18) 0.0359(10) Uani 1 1 d . . .
H40A H -0.3513 0.3044 -0.0114 0.043 Uiso 1 1 calc R . .
H40B H -0.4766 0.2753 0.0058 0.043 Uiso 1 1 calc R . .
C41 C -0.0736(4) 0.3081(2) -0.00379(17) 0.0375(10) Uani 1 1 d . . .
H41A H -0.1315 0.2772 -0.0159 0.045 Uiso 1 1 calc R . .
H41B H 0.0107 0.2924 -0.0021 0.045 Uiso 1 1 calc R . .
C42 C -0.0847(6) 0.3602(2) -0.0406(2) 0.0525(14) Uani 1 1 d . . .
H42A H -0.1702 0.3653 -0.0551 0.063 Uiso 1 1 calc R . .
H42B H -0.0306 0.3562 -0.0706 0.063 Uiso 1 1 calc R . .
C43 C -0.0449(5) 0.4106(2) -0.0050(2) 0.0484(13) Uani 1 1 d . . .
H43A H -0.1027 0.4435 -0.0099 0.058 Uiso 1 1 calc R . .
H43B H 0.0382 0.4239 -0.0128 0.058 Uiso 1 1 calc R . .
C44 C -0.0459(4) 0.3864(2) 0.05152(19) 0.0381(11) Uani 1 1 d . . .
H44A H 0.0388 0.3826 0.0674 0.046 Uiso 1 1 calc R . .
H44B H -0.0923 0.4124 0.0744 0.046 Uiso 1 1 calc R . .
C45 C 0.2371(6) 0.0947(2) 0.1345(2) 0.0552(14) Uani 1 1 d . . .
H45A H 0.2985 0.1088 0.1102 0.066 Uiso 1 1 calc R . .
H45B H 0.1571 0.0913 0.1141 0.066 Uiso 1 1 calc R . .
C46 C 0.2751(7) 0.0372(3) 0.1573(3) 0.0649(17) Uani 1 1 d . . .
H46A H 0.3489 0.0228 0.1406 0.078 Uiso 1 1 calc R . .
H46B H 0.2085 0.0085 0.1511 0.078 Uiso 1 1 calc R . .
C47 C 0.3020(5) 0.0468(2) 0.2164(2) 0.0484(13) Uani 1 1 d . . .
H47A H 0.3804 0.0284 0.2287 0.058 Uiso 1 1 calc R . .
H47B H 0.2355 0.0310 0.2372 0.058 Uiso 1 1 calc R . .
C48 C 0.3096(4) 0.1122(2) 0.2217(2) 0.0388(11) Uani 1 1 d . . .
H48A H 0.2824 0.1249 0.2567 0.047 Uiso 1 1 calc R . .
H48B H 0.3944 0.1259 0.2179 0.047 Uiso 1 1 calc R . .
C49 C 0.0060(5) 0.1251(2) 0.2679(2) 0.0493(13) Uani 1 1 d . . .
H49A H -0.0807 0.1340 0.2574 0.059 Uiso 0.50 1 calc PR A 1
H49B H 0.0371 0.0982 0.2412 0.059 Uiso 0.50 1 calc PR A 1
H49C H 0.0576 0.0912 0.2603 0.059 Uiso 0.50 1 d PR A 2
H49D H -0.0631 0.1273 0.2406 0.059 Uiso 0.50 1 d PR A 2
C50 C 0.0140(11) 0.0997(5) 0.3172(4) 0.046(2) Uiso 0.50 1 d P B 1
H50A H 0.0795 0.0701 0.3193 0.056 Uiso 0.50 1 calc PR B 1
H50B H -0.0645 0.0810 0.3247 0.056 Uiso 0.50 1 calc PR B 1
C50A C -0.0422(11) 0.1213(5) 0.3261(5) 0.053(3) Uiso 0.50 1 d P B 2
H50C H -0.1231 0.1403 0.3275 0.064 Uiso 0.50 1 calc PR B 2
H50D H -0.0496 0.0804 0.3375 0.064 Uiso 0.50 1 calc PR B 2
C51 C 0.0445(8) 0.1497(3) 0.3578(3) 0.075(2) Uani 1 1 d . . .
H51A H -0.0309 0.1680 0.3699 0.090 Uiso 0.50 1 calc PR B 1
H51B H 0.0952 0.1358 0.3892 0.090 Uiso 0.50 1 calc PR B 1
H51C H 0.1012 0.1213 0.3755 0.090 Uiso 0.50 1 d PR B 2
H51D H 0.0044 0.1716 0.3858 0.090 Uiso 0.50 1 d PR B 2
C52 C 0.1148(5) 0.1906(2) 0.32440(19) 0.0425(11) Uani 1 1 d . B .
H52A H 0.0955 0.2313 0.3331 0.051 Uiso 1 1 calc R . .
H52B H 0.2040 0.1845 0.3310 0.051 Uiso 1 1 calc R . .
C53 C 0.2081(4) 0.4371(2) 0.1668(2) 0.0434(12) Uani 1 1 d . . .
H53A H 0.2147 0.4423 0.2060 0.052 Uiso 1 1 calc R . .
H53B H 0.1463 0.4067 0.1578 0.052 Uiso 1 1 calc R . .
C54 C 0.1715(6) 0.4935(3) 0.1394(3) 0.0697(18) Uani 1 1 d . . .
H54A H 0.0825 0.4943 0.1294 0.084 Uiso 1 1 calc R . .
H54B H 0.1925 0.5271 0.1627 0.084 Uiso 1 1 calc R . .
C55 C 0.2442(6) 0.4941(3) 0.0910(3) 0.0692(18) Uani 1 1 d . . .
H55A H 0.2616 0.5343 0.0800 0.083 Uiso 1 1 calc R . .
H55B H 0.2002 0.4738 0.0609 0.083 Uiso 1 1 calc R . .
C56 C 0.3602(5) 0.4629(2) 0.1085(2) 0.0447(12) Uani 1 1 d . . .
H56A H 0.3952 0.4431 0.0779 0.054 Uiso 1 1 calc R . .
H56B H 0.4218 0.4902 0.1245 0.054 Uiso 1 1 calc R . .
C57 C 0.6180(4) 0.3813(2) 0.29121(19) 0.0395(11) Uani 1 1 d . D .
H57A H 0.7007 0.3760 0.2779 0.047 Uiso 1 1 calc R . .
H57B H 0.5945 0.3453 0.3094 0.047 Uiso 1 1 calc R . .
C58 C 0.6168(6) 0.4320(3) 0.3290(2) 0.0585(15) Uani 1 1 d . . .
H58A H 0.6973 0.4374 0.3486 0.070 Uiso 0.50 1 calc PR C 1
H58B H 0.5524 0.4278 0.3548 0.070 Uiso 0.50 1 calc PR C 1
H58C H 0.5880 0.4192 0.3637 0.070 Uiso 0.50 1 d PR C 2
H58D H 0.7006 0.4478 0.3351 0.070 Uiso 0.50 1 d PR C 2
C59 C 0.5880(10) 0.4815(5) 0.2893(4) 0.043(2) Uiso 0.50 1 d P D 1
H59A H 0.6601 0.4922 0.2694 0.052 Uiso 0.50 1 calc PR D 1
H59B H 0.5565 0.5163 0.3071 0.052 Uiso 0.50 1 calc PR D 1
C59A C 0.5398(15) 0.4747(7) 0.3064(6) 0.078(4) Uiso 0.50 1 d P D 2
H59C H 0.5864 0.5108 0.3011 0.093 Uiso 0.50 1 calc PR D 2
H59D H 0.4728 0.4832 0.3300 0.093 Uiso 0.50 1 calc PR D 2
C60 C 0.4884(8) 0.4517(3) 0.2535(3) 0.090(3) Uani 1 1 d . . .
H60A H 0.4090 0.4522 0.2704 0.109 Uiso 0.50 1 calc PR D 1
H60B H 0.4783 0.4713 0.2184 0.109 Uiso 0.50 1 calc PR D 1
H60C H 0.3978 0.4525 0.2517 0.109 Uiso 0.50 1 d PR D 2
H60D H 0.5168 0.4764 0.2244 0.109 Uiso 0.50 1 d PR D 2
H1N1 H -0.3464 0.2765 0.2387 0.136 Uiso 1 1 d . . .
H1N2 H -0.450(4) 0.3539(19) 0.072(2) 0.028(13) Uiso 1 1 d . . .
H1N3 H -0.136(5) 0.173(2) 0.164(2) 0.047(16) Uiso 1 1 d . . .
H1N4 H -0.036(6) 0.363(3) 0.164(3) 0.08(2) Uiso 1 1 d . . .
H1N5 H 0.309(5) 0.216(2) 0.123(2) 0.045(15) Uiso 1 1 d . . .
H1N6 H 0.212(4) 0.335(2) 0.2429(19) 0.028(13) Uiso 1 1 d . . .

loop_
_atom_site_aniso_label
_atom_site_aniso_U_11
_atom_site_aniso_U_22
_atom_site_aniso_U_33
_atom_site_aniso_U_23
_atom_site_aniso_U_13
_atom_site_aniso_U_12
Sr1 0.02043(18) 0.0319(2) 0.0248(2) -0.00069(15) -0.00036(14) 0.00115(15)
Sr2 0.02087(19) 0.0285(2) 0.0294(2) 0.00071(15) -0.00059(15) 0.00014(15)
Sr3 0.02118(19) 0.0256(2) 0.0294(2) 0.00009(15) 0.00088(15) 0.00048(14)
O1 0.0448(19) 0.0393(18) 0.0348(18) -0.0047(14) -0.0119(15) 0.0000(14)
O2 0.0410(18) 0.0418(19) 0.0326(17) -0.0051(14) 0.0109(14) -0.0052(14)
O3 0.0441(18) 0.0381(18) 0.0416(19) 0.0049(14) 0.0028(15) 0.0150(15)
O4 0.0415(18) 0.0335(17) 0.0382(18) -0.0007(14) 0.0064(14) -0.0033(14)
O5 0.0313(16) 0.0323(17) 0.0426(19) 0.0061(13) 0.0039(14) 0.0049(13)
O6 0.0347(16) 0.0317(16) 0.0363(17) -0.0054(13) -0.0041(13) 0.0026(13)
N1 0.0269(18) 0.0290(19) 0.036(2) 0.0065(15) 0.0032(15) 0.0037(15)
N2 0.0275(18) 0.033(2) 0.031(2) 0.0032(16) 0.0008(16) 0.0023(15)
N3 0.0255(18) 0.031(2) 0.046(2) -0.0030(17) -0.0020(17) -0.0012(16)
N4 0.0279(18) 0.033(2) 0.032(2) -0.0038(16) -0.0015(15) 0.0022(15)
N5 0.032(2) 0.034(2) 0.034(2) -0.0066(16) 0.0008(16) -0.0023(17)
N6 0.031(2) 0.042(2) 0.031(2) -0.0032(17) 0.0003(16) 0.0003(18)
C1 0.021(2) 0.036(3) 0.056(3) 0.008(2) 0.011(2) 0.0057(19)
C2 0.038(3) 0.049(3) 0.071(4) -0.017(3) 0.022(3) -0.008(2)
C3 0.045(3) 0.051(4) 0.153(8) -0.044(5) 0.038(4) -0.014(3)
C4 0.036(3) 0.035(4) 0.218(11) 0.011(5) 0.040(5) 0.005(3)
C5 0.038(3) 0.052(4) 0.157(8) 0.043(5) 0.011(4) 0.008(3)
C6 0.033(3) 0.046(3) 0.081(4) 0.027(3) 0.003(3) 0.006(2)
C7 0.030(2) 0.033(2) 0.033(2) 0.0061(18) 0.0089(18) 0.0089(18)
C8 0.038(3) 0.041(3) 0.044(3) 0.011(2) 0.007(2) 0.006(2)
C9 0.069(4) 0.040(3) 0.051(3) 0.016(2) 0.019(3) 0.005(3)
C10 0.069(4) 0.030(3) 0.071(4) 0.002(3) 0.026(3) -0.004(3)
C11 0.048(3) 0.041(3) 0.048(3) -0.011(2) 0.008(2) 0.001(2)
C12 0.035(2) 0.036(2) 0.036(3) 0.0036(19) 0.0079(19) 0.005(2)
C13 0.0199(19) 0.028(2) 0.039(2) 0.0018(18) -0.0048(17) 0.0046(17)
C14 0.032(2) 0.033(2) 0.045(3) 0.008(2) -0.003(2) 0.0006(19)
C15 0.046(3) 0.054(3) 0.034(3) 0.004(2) 0.008(2) 0.001(2)
C16 0.063(3) 0.050(3) 0.051(3) -0.011(3) 0.012(3) 0.004(3)
C17 0.055(3) 0.031(3) 0.058(3) -0.007(2) 0.009(3) -0.002(2)
C18 0.036(2) 0.034(2) 0.039(3) 0.0056(19) 0.006(2) -0.0004(19)
C19 0.0184(18) 0.034(2) 0.031(2) -0.0024(17) -0.0058(16) 0.0053(17)
C20 0.029(2) 0.031(2) 0.038(3) -0.0010(18) -0.0034(18) 0.0059(18)
C21 0.041(3) 0.055(3) 0.035(3) 0.013(2) 0.002(2) 0.014(2)
C22 0.046(3) 0.064(4) 0.031(3) -0.001(2) -0.006(2) 0.013(3)
C23 0.033(2) 0.043(3) 0.043(3) -0.016(2) -0.008(2) 0.005(2)
C24 0.031(2) 0.034(2) 0.038(3) -0.0052(19) -0.0036(19) 0.0012(19)
C25 0.0213(19) 0.036(2) 0.031(2) -0.0058(18) -0.0004(17) -0.0031(17)
C26 0.030(2) 0.040(3) 0.041(3) -0.003(2) -0.003(2) -0.003(2)
C27 0.037(3) 0.045(3) 0.057(3) 0.010(2) -0.004(2) 0.001(2)
C28 0.037(3) 0.073(4) 0.034(3) 0.006(3) 0.004(2) -0.001(3)
C29 0.036(3) 0.060(3) 0.036(3) -0.014(2) 0.007(2) -0.007(2)
C30 0.035(2) 0.037(2) 0.035(3) -0.0049(19) 0.0070(19) -0.0050(19)
C31 0.026(2) 0.040(2) 0.030(2) 0.0042(18) 0.0045(17) -0.0108(19)
C32 0.035(2) 0.042(3) 0.048(3) 0.010(2) 0.005(2) -0.003(2)
C33 0.047(3) 0.060(4) 0.054(4) 0.026(3) -0.002(3) -0.003(3)
C34 0.055(3) 0.086(5) 0.033(3) 0.019(3) -0.007(2) -0.017(3)
C35 0.052(3) 0.076(4) 0.030(3) -0.003(3) 0.001(2) -0.017(3)
C36 0.041(3) 0.049(3) 0.033(3) -0.004(2) 0.005(2) -0.008(2)
C37 0.059(3) 0.046(3) 0.049(3) -0.010(2) -0.012(3) 0.007(3)
C38 0.058(3) 0.063(4) 0.044(3) -0.010(3) 0.000(3) -0.001(3)
C39 0.049(3) 0.061(3) 0.027(3) -0.007(2) -0.002(2) 0.000(2)
C40 0.034(2) 0.040(3) 0.032(2) -0.0003(19) -0.0066(19) 0.0010(19)
C41 0.039(2) 0.048(3) 0.027(2) -0.003(2) 0.0076(19) 0.000(2)
C42 0.067(4) 0.057(3) 0.033(3) 0.005(2) -0.003(2) 0.002(3)
C43 0.061(3) 0.041(3) 0.043(3) 0.006(2) 0.009(2) 0.000(2)
C44 0.038(2) 0.039(3) 0.039(3) -0.002(2) 0.005(2) 0.000(2)
C45 0.059(3) 0.054(3) 0.052(3) -0.004(3) -0.002(3) 0.023(3)
C46 0.091(5) 0.043(3) 0.060(4) 0.003(3) 0.003(3) 0.001(3)
C47 0.043(3) 0.040(3) 0.062(4) 0.016(2) 0.004(2) 0.002(2)
C48 0.033(2) 0.039(3) 0.044(3) 0.008(2) 0.001(2) 0.004(2)
C49 0.042(3) 0.037(3) 0.070(4) -0.002(2) 0.011(3) -0.009(2)
C51 0.112(6) 0.064(4) 0.051(4) 0.007(3) 0.021(4) -0.021(4)
C52 0.045(3) 0.046(3) 0.037(3) 0.002(2) 0.004(2) 0.000(2)
C53 0.028(2) 0.045(3) 0.057(3) 0.000(2) 0.007(2) 0.003(2)
C54 0.059(4) 0.063(4) 0.088(5) 0.016(3) 0.011(3) 0.031(3)
C55 0.069(4) 0.066(4) 0.073(4) 0.025(3) 0.007(3) 0.021(3)
C56 0.040(3) 0.039(3) 0.055(3) 0.013(2) 0.007(2) 0.001(2)
C57 0.041(3) 0.038(3) 0.038(3) -0.003(2) -0.005(2) 0.004(2)
C58 0.063(4) 0.062(4) 0.048(3) -0.016(3) -0.016(3) 0.010(3)
C60 0.124(6) 0.054(4) 0.085(5) -0.035(4) -0.063(5) 0.045(4)

loop_
_atom_type_symbol
_atom_type_description
_atom_type_scat_dispersion_real
_atom_type_scat_dispersion_imag
_atom_type_scat_source
C C 0.0033 0.0016 'International Tables Vol C Tables 4.2.6.8 and 6.1.1.4'
H H 0.0000 0.0000 'International Tables Vol C Tables 4.2.6.8 and 6.1.1.4'
N N 0.0061 0.0033 'International Tables Vol C Tables 4.2.6.8 and 6.1.1.4'
O O 0.0106 0.0060 'International Tables Vol C Tables 4.2.6.8 and 6.1.1.4'
Sr Sr -1.5307 3.2498 'International Tables Vol C Tables 4.2.6.8 and 6.1.1.4'

loop_
_geom_angle_atom_site_label_1
_geom_angle_atom_site_label_2
_geom_angle_atom_site_label_3
_geom_angle
_geom_angle_site_symmetry_1
_geom_angle_site_symmetry_3
O1 Sr1 N3 90.34(11) . .
O1 Sr1 N4 152.28(11) . .
N3 Sr1 N4 78.16(12) . .
O1 Sr1 O2 77.44(10) . .
N3 Sr1 O2 99.41(12) . .
N4 Sr1 O2 79.66(11) . .
O1 Sr1 N1 106.85(11) . .
N3 Sr1 N1 91.80(12) . .
N4 Sr1 N1 98.74(12) . .
O2 Sr1 N1 168.03(10) . .
O1 Sr1 N2 81.32(11) . .
N3 Sr1 N2 164.09(12) . .
N4 Sr1 N2 115.05(12) . .
O2 Sr1 N2 92.01(11) . .
N1 Sr1 N2 77.85(11) . .
O1 Sr1 C7 95.62(11) . .
N3 Sr1 C7 171.19(12) . .
N4 Sr1 C7 93.65(12) . .
O2 Sr1 C7 75.67(10) . .
N1 Sr1 C7 92.67(11) . .
N2 Sr1 C7 24.62(11) . .
O1 Sr1 C1 93.47(12) . .
N3 Sr1 C1 71.51(12) . .
N4 Sr1 C1 106.30(13) . .
O2 Sr1 C1 167.32(11) . .
N1 Sr1 C1 24.16(11) . .
N2 Sr1 C1 95.37(11) . .
C7 Sr1 C1 114.45(11) . .
O1 Sr1 Sr3 92.34(8) . 1_455
N3 Sr1 Sr3 128.22(10) . 1_455
N4 Sr1 Sr3 114.65(8) . 1_455
O2 Sr1 Sr3 131.56(7) . 1_455
N1 Sr1 Sr3 38.50(8) . 1_455
N2 Sr1 Sr3 39.57(8) . 1_455
C7 Sr1 Sr3 58.16(8) . 1_455
C1 Sr1 Sr3 56.71(8) . 1_455
O1 Sr1 Sr2 120.35(8) . .
N3 Sr1 Sr2 38.92(8) . .
N4 Sr1 Sr2 40.40(8) . .
O2 Sr1 Sr2 82.54(8) . .
N1 Sr1 Sr2 104.02(8) . .
N2 Sr1 Sr2 155.39(8) . .
C7 Sr1 Sr2 132.38(8) . .
C1 Sr1 Sr2 94.77(8) . .
Sr3 Sr1 Sr2 139.178(16) 1_455 .
O1 Sr1 H1N3 91.4(11) . .
N3 Sr1 H1N3 16.2(11) . .
N4 Sr1 H1N3 84.5(11) . .
O2 Sr1 H1N3 115.4(11) . .
N1 Sr1 H1N3 76.0(11) . .
N2 Sr1 H1N3 149.5(11) . .
C7 Sr1 H1N3 168.1(11) . .
C1 Sr1 H1N3 55.3(11) . .
Sr3 Sr1 H1N3 112.0(11) 1_455 .
Sr2 Sr1 H1N3 49.4(11) . .
O1 Sr1 H1N4 144.4(14) . .
N3 Sr1 H1N4 92.6(13) . .
N4 Sr1 H1N4 17.6(13) . .
O2 Sr1 H1N4 67.1(14) . .
N1 Sr1 H1N4 108.5(13) . .
N2 Sr1 H1N4 102.1(13) . .
C7 Sr1 H1N4 78.7(13) . .
C1 Sr1 H1N4 121.1(14) . .
Sr3 Sr1 H1N4 113.0(13) 1_455 .
Sr2 Sr1 H1N4 53.7(13) . .
H1N3 Sr1 H1N4 101.0(17) . .
N6 Sr2 N3 157.31(13) . .
N6 Sr2 O4 88.52(11) . .
N3 Sr2 O4 86.12(12) . .
N6 Sr2 N5 79.85(12) . .
N3 Sr2 N5 118.25(13) . .
O4 Sr2 N5 137.38(11) . .
N6 Sr2 N4 83.71(13) . .
N3 Sr2 N4 76.99(11) . .
O4 Sr2 N4 107.70(11) . .
N5 Sr2 N4 111.49(12) . .
N6 Sr2 O3 107.36(12) . .
N3 Sr2 O3 91.45(11) . .
O4 Sr2 O3 69.95(10) . .
N5 Sr2 O3 74.74(11) . .
N4 Sr2 O3 168.40(11) . .
N6 Sr2 C19 70.73(12) . .
N3 Sr2 C19 86.98(11) . .
O4 Sr2 C19 87.13(10) . .
N5 Sr2 C19 125.74(12) . .
N4 Sr2 C19 23.80(11) . .
O3 Sr2 C19 157.08(10) . .
N6 Sr2 C13 177.33(12) . .
N3 Sr2 C13 22.89(11) . .
O4 Sr2 C13 94.08(10) . .
N5 Sr2 C13 98.56(11) . .
N4 Sr2 C13 94.94(10) . .
O3 Sr2 C13 74.15(10) . .
C19 Sr2 C13 108.79(10) . .
N6 Sr2 Sr3 40.09(9) . .
N3 Sr2 Sr3 155.55(10) . .
O4 Sr2 Sr3 117.45(7) . .
N5 Sr2 Sr3 39.76(8) . .
N4 Sr2 Sr3 99.99(8) . .
O3 Sr2 Sr3 90.95(8) . .
C19 Sr2 Sr3 99.87(7) . .
C13 Sr2 Sr3 138.30(8) . .
N6 Sr2 Sr1 122.94(10) . .
N3 Sr2 Sr1 38.88(8) . .
O4 Sr2 Sr1 105.48(7) . .
N5 Sr2 Sr1 115.29(9) . .
N4 Sr2 Sr1 39.24(8) . .
O3 Sr2 Sr1 129.55(7) . .
C19 Sr2 Sr1 55.63(7) . .
C13 Sr2 Sr1 55.75(7) . .
Sr3 Sr2 Sr1 129.580(17) . .
N6 Sr2 H1N5 87.4(11) . .
N3 Sr2 H1N5 114.1(11) . .
O4 Sr2 H1N5 121.2(11) . .
N5 Sr2 H1N5 18.9(11) . .
N4 Sr2 H1N5 130.0(12) . .
O3 Sr2 H1N5 55.8(11) . .
C19 Sr2 H1N5 144.2(11) . .
C13 Sr2 H1N5 91.7(11) . .
Sr3 Sr2 H1N5 49.5(11) . .
Sr1 Sr2 H1N5 125.2(11) . .
N6 Sr2 H1N6 15.7(9) . .
N3 Sr2 H1N6 142.8(10) . .
O4 Sr2 H1N6 92.5(9) . .
N5 Sr2 H1N6 87.1(10) . .
N4 Sr2 H1N6 68.0(10) . .
O3 Sr2 H1N6 123.0(10) . .
C19 Sr2 H1N6 55.8(10) . .
C13 Sr2 H1N6 162.9(10) . .
Sr3 Sr2 H1N6 48.9(10) . .
Sr1 Sr2 H1N6 107.2(10) . .
H1N5 Sr2 H1N6 98.3(15) . .
N1 Sr3 O6 85.23(11) 1_655 .
N1 Sr3 N2 79.48(11) 1_655 1_655
O6 Sr3 N2 93.83(11) . 1_655
N1 Sr3 N5 103.76(12) 1_655 .
O6 Sr3 N5 165.66(11) . .
N2 Sr3 N5 98.75(12) 1_655 .
N1 Sr3 O5 153.98(10) 1_655 .
O6 Sr3 O5 78.43(10) . .
N2 Sr3 O5 81.54(10) 1_655 .
N5 Sr3 O5 96.58(11) . .
N1 Sr3 N6 113.73(12) 1_655 .
O6 Sr3 N6 87.15(11) . .
N2 Sr3 N6 166.79(12) 1_655 .
N5 Sr3 N6 79.03(12) . .
O5 Sr3 N6 85.75(12) . .
N1 Sr3 C31 93.45(12) 1_655 .
O6 Sr3 C31 70.47(10) . .
N2 Sr3 C31 163.40(12) 1_655 .
N5 Sr3 C31 97.51(11) . .
O5 Sr3 C31 99.88(11) . .
N6 Sr3 C31 24.76(11) . .
N1 Sr3 Sr1 39.18(8) 1_655 1_655
O6 Sr3 Sr1 92.55(7) . 1_655
N2 Sr3 Sr1 40.52(8) 1_655 1_655
N5 Sr3 Sr1 101.48(8) . 1_655
O5 Sr3 Sr1 120.98(7) . 1_655
N6 Sr3 Sr1 152.66(10) . 1_655
C31 Sr3 Sr1 131.89(8) . 1_655
N1 Sr3 Sr2 114.32(8) 1_655 .
O6 Sr3 Sr2 125.74(7) . .
N2 Sr3 Sr2 137.76(9) 1_655 .
N5 Sr3 Sr2 40.36(8) . .
O5 Sr3 Sr2 91.69(7) . .
N6 Sr3 Sr2 38.67(8) . .
C31 Sr3 Sr2 58.85(8) . .
Sr1 Sr3 Sr2 135.244(16) 1_655 .
C40 O1 C37 107.9(3) . .
C40 O1 Sr1 122.6(3) . .
C37 O1 Sr1 129.2(3) . .
C44 O2 C41 105.6(3) . .
C44 O2 Sr1 123.7(3) . .
C41 O2 Sr1 130.7(3) . .
C45 O3 C48 106.5(4) . .
C45 O3 Sr2 129.8(3) . .
C48 O3 Sr2 123.2(3) . .
C49 O4 C52 108.1(4) . .
C49 O4 Sr2 122.1(3) . .
C52 O4 Sr2 129.6(3) . .
C53 O5 C56 109.7(3) . .
C53 O5 Sr3 122.8(3) . .
C56 O5 Sr3 127.2(3) . .
C60 O6 C57 109.0(4) . .
C60 O6 Sr3 123.4(3) . .
C57 O6 Sr3 127.1(3) . .
C1 N1 Sr3 124.1(3) . 1_455
C1 N1 Sr1 104.5(3) . .
Sr3 N1 Sr1 102.32(12) 1_455 .
C1 N1 H1N1 109.1 . .
Sr3 N1 H1N1 100.0 1_455 .
Sr1 N1 H1N1 117.8 . .
C7 N2 Sr3 126.8(3) . 1_455
C7 N2 Sr1 100.6(3) . .
Sr3 N2 Sr1 99.90(12) 1_455 .
C7 N2 H1N2 104(3) . .
Sr3 N2 H1N2 111(3) 1_455 .
Sr1 N2 H1N2 114(3) . .
C13 N3 Sr1 121.0(3) . .
C13 N3 Sr2 109.0(3) . .
Sr1 N3 Sr2 102.20(13) . .
C13 N3 H1N3 104(4) . .
Sr1 N3 H1N3 103(4) . .
Sr2 N3 H1N3 118(4) . .
C19 N4 Sr1 119.6(3) . .
C19 N4 Sr2 104.3(3) . .
Sr1 N4 Sr2 100.36(12) . .
C19 N4 H1N4 105(4) . .
Sr1 N4 H1N4 100(4) . .
Sr2 N4 H1N4 129(4) . .
C25 N5 Sr3 115.8(3) . .
C25 N5 Sr2 129.3(3) . .
Sr3 N5 Sr2 99.87(12) . .
C25 N5 H1N5 111(3) . .
Sr3 N5 H1N5 112(3) . .
Sr2 N5 H1N5 84(3) . .
C31 N6 Sr2 131.9(3) . .
C31 N6 Sr3 101.0(3) . .
Sr2 N6 Sr3 101.24(13) . .
C31 N6 H1N6 106(3) . .
Sr2 N6 H1N6 103(3) . .
Sr3 N6 H1N6 113(3) . .
N1 C1 C2 119.7(5) . .
N1 C1 C6 124.4(5) . .
C2 C1 C6 115.9(5) . .
N1 C1 Sr1 51.4(2) . .
C2 C1 Sr1 87.4(3) . .
C6 C1 Sr1 133.1(3) . .
C3 C2 C1 121.6(7) . .
C3 C2 H2A 119.2 . .
C1 C2 H2A 119.2 . .
C4 C3 C2 121.1(8) . .
C4 C3 H3A 119.4 . .
C2 C3 H3A 119.4 . .
C3 C4 C5 119.0(6) . .
C3 C4 H4A 120.5 . .
C5 C4 H4A 120.5 . .
C6 C5 C4 120.4(7) . .
C6 C5 H5A 119.8 . .
C4 C5 H5A 119.8 . .
C5 C6 C1 121.9(7) . .
C5 C6 H6A 119.1 . .
C1 C6 H6A 119.1 . .
N2 C7 C12 119.6(4) . .
N2 C7 C8 124.8(4) . .
C12 C7 C8 115.5(4) . .
N2 C7 Sr1 54.7(2) . .
C12 C7 Sr1 86.1(3) . .
C8 C7 Sr1 131.8(3) . .
C9 C8 C7 122.2(5) . .
C9 C8 H8A 118.9 . .
C7 C8 H8A 118.9 . .
C8 C9 C10 121.1(5) . .
C8 C9 H9A 119.5 . .
C10 C9 H9A 119.5 . .
C11 C10 C9 117.8(5) . .
C11 C10 H10A 121.1 . .
C9 C10 H10A 121.1 . .
C10 C11 C12 121.9(5) . .
C10 C11 H11A 119.0 . .
C12 C11 H11A 119.0 . .
C11 C12 C7 121.5(4) . .
C11 C12 H12A 119.3 . .
C7 C12 H12A 119.3 . .
N3 C13 C18 125.0(4) . .
N3 C13 C14 119.5(4) . .
C18 C13 C14 115.5(4) . .
N3 C13 Sr2 48.1(2) . .
C18 C13 Sr2 138.3(3) . .
C14 C13 Sr2 86.5(3) . .
C15 C14 C13 122.1(4) . .
C15 C14 H14A 118.9 . .
C13 C14 H14A 118.9 . .
C16 C15 C14 120.9(5) . .
C16 C15 H15A 119.6 . .
C14 C15 H15A 119.6 . .
C15 C16 C17 118.1(5) . .
C15 C16 H16A 120.9 . .
C17 C16 H16A 120.9 . .
C18 C17 C16 121.0(5) . .
C18 C17 H17A 119.5 . .
C16 C17 H17A 119.5 . .
C17 C18 C13 122.3(4) . .
C17 C18 H18A 118.8 . .
C13 C18 H18A 118.8 . .
N4 C19 C24 125.3(4) . .
N4 C19 C20 119.1(4) . .
C24 C19 C20 115.5(4) . .
N4 C19 Sr2 51.9(2) . .
C24 C19 Sr2 136.1(3) . .
C20 C19 Sr2 84.7(3) . .
C21 C20 C19 121.4(4) . .
C21 C20 H20A 119.3 . .
C19 C20 H20A 119.3 . .
C20 C21 C22 121.1(5) . .
C20 C21 H21A 119.5 . .
C22 C21 H21A 119.5 . .
C23 C22 C21 118.1(5) . .
C23 C22 H22A 120.9 . .
C21 C22 H22A 120.9 . .
C22 C23 C24 121.5(5) . .
C22 C23 H23A 119.3 . .
C24 C23 H23A 119.3 . .
C23 C24 C19 122.3(4) . .
C23 C24 H24A 118.8 . .
C19 C24 H24A 118.8 . .
N5 C25 C26 121.0(4) . .
N5 C25 C30 123.8(4) . .
C26 C25 C30 115.1(4) . .
C27 C26 C25 121.9(5) . .
C27 C26 H26A 119.1 . .
C25 C26 H26A 119.1 . .
C26 C27 C28 121.9(5) . .
C26 C27 H27A 119.0 . .
C28 C27 H27A 119.0 . .
C29 C28 C27 117.6(5) . .
C29 C28 H28A 121.2 . .
C27 C28 H28A 121.2 . .
C28 C29 C30 121.1(5) . .
C28 C29 H29A 119.4 . .
C30 C29 H29A 119.4 . .
C29 C30 C25 122.3(5) . .
C29 C30 H30A 118.8 . .
C25 C30 H30A 118.8 . .
N6 C31 C36 124.6(4) . .
N6 C31 C32 119.7(4) . .
C36 C31 C32 115.7(4) . .
N6 C31 Sr3 54.2(2) . .
C36 C31 Sr3 131.5(3) . .
C32 C31 Sr3 85.4(3) . .
C33 C32 C31 121.4(5) . .
C33 C32 H32A 119.3 . .
C31 C32 H32A 119.3 . .
C34 C33 C32 121.2(6) . .
C34 C33 H33A 119.4 . .
C32 C33 H33A 119.4 . .
C35 C34 C33 118.6(5) . .
C35 C34 H34A 120.7 . .
C33 C34 H34A 120.7 . .
C34 C35 C36 121.7(5) . .
C34 C35 H35A 119.1 . .
C36 C35 H35A 119.1 . .
C35 C36 C31 121.3(5) . .
C35 C36 H36A 119.3 . .
C31 C36 H36A 119.3 . .
O1 C37 C38 107.1(4) . .
O1 C37 H37A 110.3 . .
C38 C37 H37A 110.3 . .
O1 C37 H37B 110.3 . .
C38 C37 H37B 110.3 . .
H37A C37 H37B 108.6 . .
C37 C38 C39 102.3(5) . .
C37 C38 H38A 111.3 . .
C39 C38 H38A 111.3 . .
C37 C38 H38B 111.3 . .
C39 C38 H38B 111.3 . .
H38A C38 H38B 109.2 . .
C40 C39 C38 102.7(4) . .
C40 C39 H39A 111.2 . .
C38 C39 H39A 111.2 . .
C40 C39 H39B 111.2 . .
C38 C39 H39B 111.2 . .
H39A C39 H39B 109.1 . .
O1 C40 C39 106.0(4) . .
O1 C40 H40A 110.5 . .
C39 C40 H40A 110.5 . .
O1 C40 H40B 110.5 . .
C39 C40 H40B 110.5 . .
H40A C40 H40B 108.7 . .
O2 C41 C42 104.0(4) . .
O2 C41 H41A 111.0 . .
C42 C41 H41A 111.0 . .
O2 C41 H41B 111.0 . .
C42 C41 H41B 111.0 . .
H41A C41 H41B 109.0 . .
C41 C42 C43 103.9(4) . .
C41 C42 H42A 111.0 . .
C43 C42 H42A 111.0 . .
C41 C42 H42B 111.0 . .
C43 C42 H42B 111.0 . .
H42A C42 H42B 109.0 . .
C42 C43 C44 104.4(4) . .
C42 C43 H43A 110.9 . .
C44 C43 H43A 110.9 . .
C42 C43 H43B 110.9 . .
C44 C43 H43B 110.9 . .
H43A C43 H43B 108.9 . .
O2 C44 C43 106.5(4) . .
O2 C44 H44A 110.4 . .
C43 C44 H44A 110.4 . .
O2 C44 H44B 110.4 . .
C43 C44 H44B 110.4 . .
H44A C44 H44B 108.6 . .
O3 C45 C46 107.3(5) . .
O3 C45 H45A 110.2 . .
C46 C45 H45A 110.2 . .
O3 C45 H45B 110.2 . .
C46 C45 H45B 110.2 . .
H45A C45 H45B 108.5 . .
C45 C46 C47 106.2(5) . .
C45 C46 H46A 110.5 . .
C47 C46 H46A 110.5 . .
C45 C46 H46B 110.5 . .
C47 C46 H46B 110.5 . .
H46A C46 H46B 108.7 . .
C46 C47 C48 103.8(4) . .
C46 C47 H47A 111.0 . .
C48 C47 H47A 111.0 . .
C46 C47 H47B 111.0 . .
C48 C47 H47B 111.0 . .
H47A C47 H47B 109.0 . .
O3 C48 C47 104.7(4) . .
O3 C48 H48A 110.8 . .
C47 C48 H48A 110.8 . .
O3 C48 H48B 110.8 . .
C47 C48 H48B 110.8 . .
H48A C48 H48B 108.9 . .
C50 C49 O4 109.7(6) . .
C50 C49 C50A 31.7(5) . .
O4 C49 C50A 103.7(6) . .
C50 C49 H49A 109.7 . .
O4 C49 H49A 109.7 . .
C50A C49 H49A 83.7 . .
C50 C49 H49B 109.7 . .
O4 C49 H49B 109.7 . .
C50A C49 H49B 137.4 . .
H49A C49 H49B 108.2 . .
C50 C49 H49C 80.1 . .
O4 C49 H49C 111.0 . .
C50A C49 H49C 111.0 . .
H49A C49 H49C 131.3 . .
H49B C49 H49C 31.8 . .
C50 C49 H49D 130.7 . .
O4 C49 H49D 111.2 . .
C50A C49 H49D 111.0 . .
H49A C49 H49D 29.2 . .
H49B C49 H49D 80.9 . .
H49C C49 H49D 109.0 . .
C49 C50 C51 105.9(8) . .
C49 C50 H49C 39.2 . .
C51 C50 H49C 129.2 . .
C49 C50 H50A 110.6 . .
C51 C50 H50A 110.6 . .
H49C C50 H50A 72.4 . .
C49 C50 H50B 110.6 . .
C51 C50 H50B 110.6 . .
H49C C50 H50B 116.1 . .
H50A C50 H50B 108.7 . .
C51 C50A C49 104.6(8) . .
C51 C50A H50C 110.8 . .
C49 C50A H50C 110.8 . .
C51 C50A H50D 110.8 . .
C49 C50A H50D 110.8 . .
H50C C50A H50D 108.9 . .
C50A C51 C52 109.7(7) . .
C50A C51 C50 32.2(6) . .
C52 C51 C50 101.3(6) . .
C50A C51 H51A 79.8 . .
C52 C51 H51A 111.5 . .
C50 C51 H51A 111.5 . .
C50A C51 H51B 130.0 . .
C52 C51 H51B 111.5 . .
C50 C51 H51B 111.5 . .
H51A C51 H51B 109.3 . .
C50A C51 H51C 109.7 . .
C52 C51 H51C 109.8 . .
C50 C51 H51C 84.6 . .
H51A C51 H51C 131.0 . .
H51B C51 H51C 28.5 . .
C50A C51 H51D 109.7 . .
C52 C51 H51D 109.8 . .
C50 C51 H51D 139.0 . .
H51A C51 H51D 31.9 . .
H51B C51 H51D 81.5 . .
H51C C51 H51D 108.2 . .
O4 C52 C51 106.4(4) . .
O4 C52 H52A 110.5 . .
C51 C52 H52A 110.5 . .
O4 C52 H52B 110.5 . .
C51 C52 H52B 110.5 . .
H52A C52 H52B 108.6 . .
O5 C53 C54 106.7(4) . .
O5 C53 H53A 110.4 . .
C54 C53 H53A 110.4 . .
O5 C53 H53B 110.4 . .
C54 C53 H53B 110.4 . .
H53A C53 H53B 108.6 . .
C55 C54 C53 103.8(5) . .
C55 C54 H54A 111.0 . .
C53 C54 H54A 111.0 . .
C55 C54 H54B 111.0 . .
C53 C54 H54B 111.0 . .
H54A C54 H54B 109.0 . .
C54 C55 C56 103.9(5) . .
C54 C55 H55A 111.0 . .
C56 C55 H55A 111.0 . .
C54 C55 H55B 111.0 . .
C56 C55 H55B 111.0 . .
H55A C55 H55B 109.0 . .
O5 C56 C55 104.9(4) . .
O5 C56 H56A 110.8 . .
C55 C56 H56A 110.8 . .
O5 C56 H56B 110.8 . .
C55 C56 H56B 110.8 . .
H56A C56 H56B 108.8 . .
O6 C57 C58 106.3(4) . .
O6 C57 H57A 110.5 . .
C58 C57 H57A 110.5 . .
O6 C57 H57B 110.5 . .
C58 C57 H57B 110.5 . .
H57A C57 H57B 108.7 . .
C59A C58 C57 108.7(8) . .
C59A C58 C59 27.8(7) . .
C57 C58 C59 100.3(6) . .
C59A C58 H58A 127.6 . .
C57 C58 H58A 111.7 . .
C59 C58 H58A 111.7 . .
C59A C58 H58B 84.2 . .
C57 C58 H58B 111.7 . .
C59 C58 H58B 111.7 . .
H58A C58 H58B 109.5 . .
C59A C58 H58C 110.6 . .
C57 C58 H58C 109.8 . .
C59 C58 H58C 136.8 . .
H58A C58 H58C 85.4 . .
H58B C58 H58C 28.1 . .
C59A C58 H58D 109.5 . .
C57 C58 H58D 109.9 . .
C59 C58 H58D 88.7 . .
H58A C58 H58D 24.4 . .
H58B C58 H58D 128.6 . .
H58C C58 H58D 108.3 . .
C58 C59 C60 99.0(7) . .
C58 C59 H59A 112.0 . .
C60 C59 H59A 112.0 . .
C58 C59 H59B 112.0 . .
C60 C59 H59B 112.0 . .
H59A C59 H59B 109.6 . .
C58 C59A C60 107.1(10) . .
C58 C59A H59C 110.3 . .
C60 C59A H59C 110.3 . .
C58 C59A H59D 110.3 . .
C60 C59A H59D 110.3 . .
H59C C59A H59D 108.6 . .
O6 C60 C59A 108.4(7) . .
O6 C60 C59 105.0(6) . .
C59A C60 C59 27.2(6) . .
O6 C60 H60A 110.8 . .
C59A C60 H60A 84.8 . .
C59 C60 H60A 110.8 . .
O6 C60 H60B 110.8 . .
C59A C60 H60B 129.7 . .
C59 C60 H60B 110.8 . .
H60A C60 H60B 108.8 . .
O6 C60 H60C 110.0 . .
C59A C60 H60C 110.7 . .
C59 C60 H60C 133.9 . .
H60A C60 H60C 27.9 . .
H60B C60 H60C 84.0 . .
O6 C60 H60D 110.0 . .
C59A C60 H60D 109.3 . .
C59 C60 H60D 86.1 . .
H60A C60 H60D 129.3 . .
H60B C60 H60D 26.5 . .
H60C C60 H60D 108.4 . .

loop_
_geom_bond_atom_site_label_1
_geom_bond_atom_site_label_2
_geom_bond_distance
_geom_bond_site_symmetry_2
Sr1 O1 2.596(3) .
Sr1 N3 2.620(4) .
Sr1 N4 2.624(4) .
Sr1 O2 2.627(3) .
Sr1 N1 2.631(4) .
Sr1 N2 2.683(4) .
Sr1 C7 3.230(4) .
Sr1 C1 3.261(5) .
Sr1 Sr3 4.0683(11) 1_455
Sr1 Sr2 4.0802(11) .
Sr1 H1N3 2.93(5) .
Sr1 H1N4 2.91(7) .
Sr2 N6 2.593(4) .
Sr2 N3 2.623(4) .
Sr2 O4 2.626(3) .
Sr2 N5 2.676(4) .
Sr2 N4 2.688(4) .
Sr2 O3 2.709(3) .
Sr2 C19 3.309(4) .
Sr2 C13 3.332(4) .
Sr2 Sr3 4.0707(8) .
Sr2 H1N5 2.74(5) .
Sr2 H1N6 2.89(5) .
Sr3 N1 2.592(3) 1_655
Sr3 O6 2.603(3) .
Sr3 N2 2.631(4) 1_655
Sr3 N5 2.643(4) .
Sr3 O5 2.652(3) .
Sr3 N6 2.673(4) .
Sr3 C31 3.233(4) .
Sr3 Sr1 4.0683(11) 1_655
O1 C40 1.446(5) .
O1 C37 1.459(6) .
O2 C44 1.436(6) .
O2 C41 1.435(5) .
O3 C45 1.442(6) .
O3 C48 1.450(5) .
O4 C49 1.445(6) .
O4 C52 1.451(6) .
O5 C53 1.429(5) .
O5 C56 1.453(6) .
O6 C60 1.407(6) .
O6 C57 1.445(5) .
N1 C1 1.378(6) .
N1 Sr3 2.592(3) 1_455
N1 H1N1 1.0593 .
N2 C7 1.369(6) .
N2 Sr3 2.631(4) 1_455
N2 H1N2 0.82(5) .
N3 C13 1.371(6) .
N3 H1N3 0.84(6) .
N4 C19 1.378(5) .
N4 H1N4 0.89(7) .
N5 C25 1.376(6) .
N5 H1N5 0.89(5) .
N6 C31 1.380(6) .
N6 H1N6 0.80(5) .
C1 C2 1.402(8) .
C1 C6 1.410(7) .
C2 C3 1.377(9) .
C2 H2A 0.9500 .
C3 C4 1.358(12) .
C3 H3A 0.9500 .
C4 C5 1.392(12) .
C4 H4A 0.9500 .
C5 C6 1.365(9) .
C5 H5A 0.9500 .
C6 H6A 0.9500 .
C7 C12 1.416(6) .
C7 C8 1.426(6) .
C8 C9 1.374(7) .
C8 H8A 0.9500 .
C9 C10 1.407(8) .
C9 H9A 0.9500 .
C10 C11 1.377(8) .
C10 H10A 0.9500 .
C11 C12 1.392(7) .
C11 H11A 0.9500 .
C12 H12A 0.9500 .
C13 C18 1.406(6) .
C13 C14 1.409(7) .
C14 C15 1.387(7) .
C14 H14A 0.9500 .
C15 C16 1.378(8) .
C15 H15A 0.9500 .
C16 C17 1.397(8) .
C16 H16A 0.9500 .
C17 C18 1.372(7) .
C17 H17A 0.9500 .
C18 H18A 0.9500 .
C19 C24 1.402(6) .
C19 C20 1.430(6) .
C20 C21 1.373(7) .
C20 H20A 0.9500 .
C21 C22 1.407(8) .
C21 H21A 0.9500 .
C22 C23 1.367(7) .
C22 H22A 0.9500 .
C23 C24 1.381(7) .
C23 H23A 0.9500 .
C24 H24A 0.9500 .
C25 C26 1.408(6) .
C25 C30 1.416(6) .
C26 C27 1.378(7) .
C26 H26A 0.9500 .
C27 C28 1.386(8) .
C27 H27A 0.9500 .
C28 C29 1.383(8) .
C28 H28A 0.9500 .
C29 C30 1.382(7) .
C29 H29A 0.9500 .
C30 H30A 0.9500 .
C31 C36 1.410(7) .
C31 C32 1.413(7) .
C32 C33 1.383(7) .
C32 H32A 0.9500 .
C33 C34 1.375(9) .
C33 H33A 0.9500 .
C34 C35 1.361(9) .
C34 H34A 0.9500 .
C35 C36 1.384(7) .
C35 H35A 0.9500 .
C36 H36A 0.9500 .
C37 C38 1.484(7) .
C37 H37A 0.9900 .
C37 H37B 0.9900 .
C38 C39 1.513(8) .
C38 H38A 0.9900 .
C38 H38B 0.9900 .
C39 C40 1.504(6) .
C39 H39A 0.9900 .
C39 H39B 0.9900 .
C40 H40A 0.9900 .
C40 H40B 0.9900 .
C41 C42 1.517(7) .
C41 H41A 0.9900 .
C41 H41B 0.9900 .
C42 C43 1.514(7) .
C42 H42A 0.9900 .
C42 H42B 0.9900 .
C43 C44 1.525(7) .
C43 H43A 0.9900 .
C43 H43B 0.9900 .
C44 H44A 0.9900 .
C44 H44B 0.9900 .
C45 C46 1.493(8) .
C45 H45A 0.9900 .
C45 H45B 0.9900 .
C46 C47 1.510(8) .
C46 H46A 0.9900 .
C46 H46B 0.9900 .
C47 C48 1.517(7) .
C47 H47A 0.9900 .
C47 H47B 0.9900 .
C48 H48A 0.9900 .
C48 H48B 0.9900 .
C49 C50 1.367(11) .
C49 C50A 1.585(13) .
C49 H49A 0.9900 .
C49 H49B 0.9900 .
C49 H49C 0.9899 .
C49 H49D 0.9899 .
C50 C51 1.562(12) .
C50 H50A 0.9900 .
C50 H50B 0.9900 .
C50A C51 1.367(13) .
C50A H50C 0.9900 .
C50A H50D 0.9900 .
C51 C52 1.504(8) .
C51 H51A 0.9900 .
C51 H51B 0.9900 .
C51 H51C 0.9900 .
C51 H51D 0.9900 .
C52 H52A 0.9900 .
C52 H52B 0.9900 .
C53 C54 1.516(7) .
C53 H53A 0.9900 .
C53 H53B 0.9900 .
C54 C55 1.490(9) .
C54 H54A 0.9900 .
C54 H54B 0.9900 .
C55 C56 1.502(8) .
C55 H55A 0.9900 .
C55 H55B 0.9900 .
C56 H56A 0.9900 .
C56 H56B 0.9900 .
C57 C58 1.507(7) .
C57 H57A 0.9900 .
C57 H57B 0.9900 .
C58 C59A 1.395(16) .
C58 C59 1.536(12) .
C58 H58A 0.9900 .
C58 H58B 0.9900 .
C58 H58C 0.9899 .
C58 H58D 0.9901 .
C59 C60 1.533(12) .
C59 H59A 0.9900 .
C59 H59B 0.9900 .
C59A C60 1.506(16) .
C59A H59C 0.9900 .
C59A H59D 0.9900 .
C60 H60A 0.9900 .
C60 H60B 0.9900 .
C60 H60C 0.9899 .
C60 H60D 0.9900 .
